data_7227262
loop_
_publ_author_name
'Romasanta, A. K. S.'
'Braga, D.'
'Duarte, M. T.'
'Grepioni, F.'

_publ_section_title
;
 How similar is similar? Exploring the binary and ternary solid solution
 landscapes of p-methyl/chloro/bromo-benzyl alcohols
;
_journal_issue 4
_journal_name_full CrystEngComm
_journal_page_first 653
_journal_paper_doi 10.1039/C6CE02282K
_journal_volume 19
_journal_year 2017
_chemical_formula_sum 'C7 H7 Br0.5 Cl0.5 O'
_chemical_formula_weight 164.81
_space_group_crystal_system monoclinic
_space_group_IT_number 4
_space_group_name_Hall 'P 2yb'
_space_group_name_H-M_alt 'P 1 21 1'
_symmetry_space_group_name_Hall 'P 2yb'
_symmetry_space_group_name_H-M 'P 1 21 1'
_atom_sites_solution_hydrogens geom
_atom_sites_solution_primary direct
_atom_sites_solution_secondary difmap
_audit_creation_method SHELXL-97
_audit_update_record
;
2016-12-03 deposited with the CCDC.
2016-12-13 downloaded from the CCDC.
;
_cell_angle_alpha 90
_cell_angle_beta 102.590(10)
_cell_angle_gamma 90
_cell_formula_units_Z 2
_cell_length_a 5.9892(6)
_cell_length_b 4.9395(5)
_cell_length_c 12.0858(12)
_cell_measurement_reflns_used 928
_cell_measurement_temperature 295
_cell_measurement_theta_max 25.1008
_cell_measurement_theta_min 3.4029
_cell_volume 348.94(6)
_computing_cell_refinement
;
CrysAlisPro, Agilent Technologies,
Version 1.171.37.35h (release 09-02-2015 CrysAlis171 .NET)
(compiled Feb  9 2015,16:26:32)
;
_computing_data_collection
;
CrysAlisPro, Agilent Technologies,
Version 1.171.37.35h (release 09-02-2015 CrysAlis171 .NET)
(compiled Feb  9 2015,16:26:32)
;
_computing_data_reduction
;
CrysAlisPro, Agilent Technologies,
Version 1.171.37.35h (release 09-02-2015 CrysAlis171 .NET)
(compiled Feb  9 2015,16:26:32)
;
_computing_structure_refinement 'SHELXL-97 (Sheldrick, 2008)'
_computing_structure_solution 'SHELXS-97 (Sheldrick, 2008)'
_diffrn_ambient_temperature 295
_diffrn_detector 'CCD plate'
_diffrn_detector_area_resol_mean 16.1340
_diffrn_detector_type Sapphire3
_diffrn_measured_fraction_theta_full 0.999
_diffrn_measured_fraction_theta_max 0.852
_diffrn_measurement_device 'four-circle diffractometer'
_diffrn_measurement_device_type 'Xcalibur, Sapphire3'
_diffrn_radiation_monochromator graphite
_diffrn_radiation_type 'Mo K\a'
_diffrn_radiation_wavelength 0.71073
_diffrn_reflns_av_R_equivalents 0.0244
_diffrn_reflns_av_unetI/netI 0.0639
_diffrn_reflns_limit_h_max 8
_diffrn_reflns_limit_h_min -8
_diffrn_reflns_limit_k_max 6
_diffrn_reflns_limit_k_min -4
_diffrn_reflns_limit_l_max 8
_diffrn_reflns_limit_l_min -16
_diffrn_reflns_number 1560
_diffrn_reflns_theta_full 25.242
_diffrn_reflns_theta_max 29.234
_diffrn_reflns_theta_min 3.455
_exptl_absorpt_coefficient_mu 3.127
_exptl_absorpt_correction_T_max 1.00000
_exptl_absorpt_correction_T_min 0.61990
_exptl_absorpt_correction_type multi-scan
_exptl_absorpt_process_details
;
CrysAlisPro, Agilent Technologies,
Version 1.171.37.35h (release 09-02-2015 CrysAlis171 .NET)
(compiled Feb  9 2015,16:26:32)
Empirical absorption correction using spherical harmonics,
 implemented in SCALE3 ABSPACK scaling algorithm.
;
_exptl_crystal_colour colourless
_exptl_crystal_density_diffrn 1.569
_exptl_crystal_density_method 'not measured'
_exptl_crystal_description prism
_exptl_crystal_F_000 166
_exptl_crystal_size_max 0.11
_exptl_crystal_size_mid 0.08
_exptl_crystal_size_min 0.05
_refine_diff_density_max 0.370
_refine_diff_density_min -0.297
_refine_diff_density_rms 0.073
_refine_ls_abs_structure_details 'Flack H D (1983), Acta Cryst. A39, 876-881'
_refine_ls_abs_structure_Flack 0.06(2)
_refine_ls_extinction_method none
_refine_ls_goodness_of_fit_ref 1.000
_refine_ls_hydrogen_treatment constr
_refine_ls_matrix_type full
_refine_ls_number_parameters 79
_refine_ls_number_reflns 1206
_refine_ls_number_restraints 3
_refine_ls_restrained_S_all 1.006
_refine_ls_R_factor_all 0.0698
_refine_ls_R_factor_gt 0.0512
_refine_ls_shift/su_max 0.000
_refine_ls_shift/su_mean 0.000
_refine_ls_structure_factor_coef Fsqd
_refine_ls_weighting_details 'w=1/[\s^2^(Fo^2^)+(0.0512P)^2^] where P=(Fo^2^+2Fc^2^)/3'
_refine_ls_weighting_scheme calc
_refine_ls_wR_factor_gt 0.1062
_refine_ls_wR_factor_ref 0.1232
_reflns_number_gt 954
_reflns_number_total 1206
_reflns_threshold_expression 'I > 2\s(I)'
_cod_data_source_file c6ce02282k2.cif
_cod_data_source_block p-ClBA_BrBA_50_50
_cod_depositor_comments 'Adding full bibliography for 7227260--7227262.cif.'
_cod_original_formula_sum 'C7 H7 Br0.50 Cl0.50 O'
_cod_database_code 7227262
_exptl_absorpt_special_details
;
 ?   
;

loop_
_symmetry_equiv_pos_as_xyz
'x, y, z'
'-x, y+1/2, -z'

loop_
_atom_site_label
_atom_site_type_symbol
_atom_site_fract_x
_atom_site_fract_y
_atom_site_fract_z
_atom_site_U_iso_or_equiv
_atom_site_adp_type
_atom_site_occupancy
_atom_site_site_symmetry_order
_atom_site_calc_flag
_atom_site_refinement_flags_posn
_atom_site_refinement_flags_adp
_atom_site_refinement_flags_occupancy
_atom_site_disorder_assembly
_atom_site_disorder_group
Cl1 Cl 0.1453(18) 0.740(3) 0.0999(6) 0.043(3) Uani 0.5 1 d D . P A 1
Br1 Br 0.1401(10) 0.7731(16) 0.1022(4) 0.0714(19) Uani 0.5 1 d D . P A 2
C4 C 0.6553(7) 0.1445(6) 0.2957(4) 0.0526(19) Uani 1 1 d G . . . .
C3 C 0.4757(8) 0.2341(9) 0.3422(3) 0.062(2) Uani 1 1 d G . . . .
H3 H 0.4594 0.1683 0.4122 0.075 Uiso 1 1 calc R U . . .
C2 C 0.3206(7) 0.4221(10) 0.2843(4) 0.061(2) Uani 1 1 d G . . . .
H2 H 0.2005 0.4821 0.3154 0.073 Uiso 1 1 calc R U . . .
C1 C 0.3450(7) 0.5204(10) 0.1798(4) 0.0482(17) Uani 1 1 d DG . . . .
C6 C 0.5245(8) 0.4307(10) 0.1333(3) 0.0500(18) Uani 1 1 d G . . . .
H6 H 0.5408 0.4965 0.0634 0.060 Uiso 1 1 calc R U . . .
C5 C 0.6796(6) 0.2428(9) 0.1912(4) 0.0542(16) Uani 1 1 d G . . . .
H5 H 0.7997 0.1828 0.1601 0.065 Uiso 1 1 calc R U . . .
C7 C 0.8196(14) -0.0695(19) 0.3532(7) 0.075(3) Uani 1 1 d . . . . .
H7A H 0.7386 -0.2398 0.3525 0.090 Uiso 1 1 calc R U . . .
H7B H 0.9386 -0.0948 0.3110 0.090 Uiso 1 1 calc R U . . .
O1 O 0.9176(11) -0.0014(12) 0.4626(5) 0.085(2) Uani 1 1 d . . . . .
H1 H 1.0044 -0.1226 0.4916 0.127 Uiso 1 1 calc R U . . .

loop_
_atom_site_aniso_label
_atom_site_aniso_U_11
_atom_site_aniso_U_22
_atom_site_aniso_U_33
_atom_site_aniso_U_23
_atom_site_aniso_U_13
_atom_site_aniso_U_12
Cl1 0.053(5) 0.047(6) 0.030(3) -0.002(3) 0.013(3) 0.012(3)
Br1 0.065(3) 0.054(3) 0.089(3) 0.0033(17) 0.004(2) 0.0143(15)
C4 0.053(4) 0.038(4) 0.058(4) -0.012(3) -0.006(3) 0.004(3)
C3 0.079(5) 0.061(6) 0.051(4) -0.002(6) 0.023(4) 0.005(6)
C2 0.056(5) 0.071(5) 0.057(5) 0.008(4) 0.018(4) 0.018(4)
C1 0.052(4) 0.037(4) 0.052(4) -0.008(4) 0.003(3) 0.002(3)
C6 0.056(4) 0.049(4) 0.050(4) -0.002(4) 0.022(4) 0.003(4)
C5 0.054(4) 0.051(4) 0.059(4) -0.005(6) 0.012(3) 0.011(5)
C7 0.090(7) 0.064(6) 0.063(5) -0.006(5) 0.000(5) 0.021(5)
O1 0.113(5) 0.051(3) 0.069(4) -0.007(3) -0.025(3) 0.014(4)

loop_
_atom_type_symbol
_atom_type_description
_atom_type_scat_dispersion_real
_atom_type_scat_dispersion_imag
_atom_type_scat_source
C C 0.0033 0.0016 'International Tables Vol C Tables 4.2.6.8 and 6.1.1.4'
H H 0.0000 0.0000 'International Tables Vol C Tables 4.2.6.8 and 6.1.1.4'
Br Br -0.2901 2.4595 'International Tables Vol C Tables 4.2.6.8 and 6.1.1.4'
Cl Cl 0.1484 0.1585 'International Tables Vol C Tables 4.2.6.8 and 6.1.1.4'
O O 0.0106 0.0060 'International Tables Vol C Tables 4.2.6.8 and 6.1.1.4'

loop_
_geom_angle_atom_site_label_1
_geom_angle_atom_site_label_2
_geom_angle_atom_site_label_3
_geom_angle
C3 C4 C5 120.0
C3 C4 C7 121.5(5)
C5 C4 C7 118.5(5)
C4 C3 C2 120.0
C1 C2 C3 120.0
C6 C1 C2 120.0
C6 C1 Cl1 118.1(4)
C2 C1 Cl1 121.7(4)
C6 C1 Br1 119.6(3)
C2 C1 Br1 120.4(3)
C1 C6 C5 120.0
C6 C5 C4 120.0
O1 C7 C4 111.9(6)

loop_
_geom_bond_atom_site_label_1
_geom_bond_atom_site_label_2
_geom_bond_distance
Cl1 C1 1.743(9)
Br1 C1 1.855(6)
C4 C3 1.3900
C4 C5 1.3900
C4 C7 1.507(8)
C3 C2 1.3900
C2 C1 1.3900
C1 C6 1.3900
C6 C5 1.3900
C7 O1 1.367(10)
